data_7151862
loop_
_publ_author_name
'Bourcet, Emmanuel'
'Br\"ohmer, Manuel C'
'Nieger, Martin'
'Br\"ase, Stefan'

_publ_section_title
;
 Synthetic studies towards marmycins A and B: development of the
 vinylogous aldol-aza-Michael domino reaction.
;
_journal_issue 9
_journal_name_full 'Organic &amp; biomolecular chemistry'
_journal_page_first 3136
_journal_page_last 3138
_journal_paper_doi 10.1039/c1ob05124e
_journal_volume 9
_journal_year 2011
_chemical_formula_moiety 'C12 H15 N O2'
_chemical_formula_sum 'C12 H15 N O2'
_chemical_formula_weight 205.25
_chemical_name_common
;
rac-(2S,4S,6S)-2-methyl-2,3,4,6-tetrahydro-1H-2,6-
methanobenzo(c)-(1,5)oxazocin-4-ol
;
_chemical_name_systematic
;
rac-(2S,4S,6S)-2-methyl-2,3,4,6-tetrahydro-1H-2,6-methanobenzo[c]-
[1,5]oxazocin-4-ol
;
_space_group_IT_number 14
_symmetry_cell_setting monoclinic
_symmetry_space_group_name_Hall '-P 2ybc'
_symmetry_space_group_name_H-M 'P 1 21/c 1'
_atom_sites_solution_hydrogens geom
_atom_sites_solution_primary direct
_atom_sites_solution_secondary difmap
_audit_creation_method SHELXL-97
_cell_angle_alpha 90.00
_cell_angle_beta 97.66(1)
_cell_angle_gamma 90.00
_cell_formula_units_Z 4
_cell_length_a 10.838(1)
_cell_length_b 7.683(1)
_cell_length_c 12.432(1)
_cell_measurement_reflns_used 128
_cell_measurement_temperature 123(2)
_cell_measurement_theta_max 25.0
_cell_measurement_theta_min 2.5
_cell_volume 1025.95(18)
_computing_cell_refinement EVALCCD
_computing_data_collection Collect
_computing_data_reduction EVALCCD
_computing_molecular_graphics XP
_computing_publication_material 'SHELXL-97 (Sheldrick, 1997)'
_computing_structure_refinement 'SHELXL-97 (Sheldrick, 1997)'
_computing_structure_solution 'SHELXS-97 (Sheldrick, 1990)'
_diffrn_ambient_temperature 123(2)
_diffrn_measured_fraction_theta_full 0.996
_diffrn_measured_fraction_theta_max 0.996
_diffrn_measurement_device_type 'Bruker-Nonius KappaCCD'
_diffrn_measurement_method 'rotation in phi and omega, 2 deg.'
_diffrn_radiation_monochromator graphite
_diffrn_radiation_source 'fine-focus sealed tube'
_diffrn_radiation_type MoK\a
_diffrn_radiation_wavelength 0.71073
_diffrn_reflns_av_R_equivalents 0.0254
_diffrn_reflns_av_sigmaI/netI 0.0214
_diffrn_reflns_limit_h_max 14
_diffrn_reflns_limit_h_min -14
_diffrn_reflns_limit_k_max 9
_diffrn_reflns_limit_k_min -9
_diffrn_reflns_limit_l_max 16
_diffrn_reflns_limit_l_min -16
_diffrn_reflns_number 11513
_diffrn_reflns_theta_full 27.48
_diffrn_reflns_theta_max 27.48
_diffrn_reflns_theta_min 3.12
_exptl_absorpt_coefficient_mu 0.090
_exptl_absorpt_correction_type none
_exptl_crystal_colour colourless
_exptl_crystal_density_diffrn 1.329
_exptl_crystal_density_meas ?
_exptl_crystal_density_method 'not measured'
_exptl_crystal_description plates
_exptl_crystal_F_000 440
_exptl_crystal_size_max 0.30
_exptl_crystal_size_mid 0.20
_exptl_crystal_size_min 0.10
_refine_diff_density_max 0.315
_refine_diff_density_min -0.229
_refine_diff_density_rms 0.042
_refine_ls_extinction_method none
_refine_ls_goodness_of_fit_ref 1.036
_refine_ls_hydrogen_treatment mixed
_refine_ls_matrix_type full
_refine_ls_number_parameters 143
_refine_ls_number_reflns 2334
_refine_ls_number_restraints 2
_refine_ls_restrained_S_all 1.036
_refine_ls_R_factor_all 0.0503
_refine_ls_R_factor_gt 0.0394
_refine_ls_shift/su_max 0.000
_refine_ls_shift/su_mean 0.000
_refine_ls_structure_factor_coef Fsqd
_refine_ls_weighting_details 'calc w=1/[\s^2^(Fo^2^)+(0.0424P)^2^+0.4563P] where P=(Fo^2^+2Fc^2^)/3'
_refine_ls_weighting_scheme calc
_refine_ls_wR_factor_gt 0.0916
_refine_ls_wR_factor_ref 0.0977
_reflns_number_gt 1961
_reflns_number_total 2334
_reflns_threshold_expression >2sigma(I)
_cod_data_source_file c1ob05124e.txt
_cod_data_source_block sb198_hy_compound_10a
_cod_depositor_comments
;
The following automatic conversions were performed:

'_exptl_crystal_density_meas' value 'none' was changed to '?' - the
value is perceived as not measured.

Automatic conversion script
Id: cif_fix_values 3008 2015-01-20 13:52:24Z robertas 
;
_cod_original_sg_symbol_H-M 'P 21/c'
_cod_database_code 7151862

loop_
_symmetry_equiv_pos_as_xyz
'x, y, z'
'-x, y+1/2, -z+1/2'
'-x, -y, -z'
'x, -y-1/2, z-1/2'

loop_
_atom_site_label
_atom_site_type_symbol
_atom_site_fract_x
_atom_site_fract_y
_atom_site_fract_z
_atom_site_U_iso_or_equiv
_atom_site_adp_type
_atom_site_occupancy
_atom_site_symmetry_multiplicity
_atom_site_calc_flag
_atom_site_refinement_flags
_atom_site_disorder_assembly
_atom_site_disorder_group
N1 N 0.72613(10) 0.32913(14) 0.32244(9) 0.0211(2) Uani 1 1 d D . .
H1 H 0.7043(14) 0.2400(19) 0.3573(12) 0.025 Uiso 1 1 d D . .
C2 C 0.66125(11) 0.49328(16) 0.33577(9) 0.0182(3) Uani 1 1 d . . .
C21 C 0.65712(13) 0.52043(18) 0.45670(10) 0.0245(3) Uani 1 1 d . . .
H21A H 0.6168 0.4202 0.4861 0.037 Uiso 1 1 calc R . .
H21B H 0.6098 0.6263 0.4675 0.037 Uiso 1 1 calc R . .
H21C H 0.7421 0.5323 0.4943 0.037 Uiso 1 1 calc R . .
C3 C 0.52819(11) 0.48948(16) 0.27406(9) 0.0171(2) Uani 1 1 d . . .
H3A H 0.4822 0.3904 0.3006 0.021 Uiso 1 1 calc R . .
H3B H 0.4844 0.5979 0.2895 0.021 Uiso 1 1 calc R . .
C4 C 0.52738(11) 0.47226(16) 0.15266(9) 0.0161(2) Uani 1 1 d . . .
H4 H 0.5536 0.3522 0.1345 0.019 Uiso 1 1 calc R . .
O4 O 0.40722(8) 0.50576(12) 0.10106(7) 0.0193(2) Uani 1 1 d D . .
H4O H 0.4004(15) 0.469(2) 0.0367(11) 0.029 Uiso 1 1 d D . .
O5 O 0.60788(7) 0.59965(11) 0.11206(6) 0.0173(2) Uani 1 1 d . . .
C6 C 0.73553(11) 0.59769(16) 0.16824(10) 0.0185(3) Uani 1 1 d . . .
H6 H 0.7840 0.6910 0.1366 0.022 Uiso 1 1 calc R . .
C6A C 0.80032(11) 0.42608(17) 0.15766(10) 0.0190(3) Uani 1 1 d . . .
C7 C 0.87207(12) 0.39351(19) 0.07461(11) 0.0248(3) Uani 1 1 d . . .
H7 H 0.8784 0.4804 0.0212 0.030 Uiso 1 1 calc R . .
C8 C 0.93420(12) 0.2373(2) 0.06844(11) 0.0299(3) Uani 1 1 d . . .
H8 H 0.9823 0.2166 0.0112 0.036 Uiso 1 1 calc R . .
C9 C 0.92531(12) 0.11110(19) 0.14694(12) 0.0288(3) Uani 1 1 d . . .
H9 H 0.9679 0.0036 0.1432 0.035 Uiso 1 1 calc R . .
C10 C 0.85545(12) 0.13945(18) 0.23054(11) 0.0245(3) Uani 1 1 d . . .
H10 H 0.8501 0.0516 0.2835 0.029 Uiso 1 1 calc R . .
C10A C 0.79222(11) 0.29819(17) 0.23740(10) 0.0193(3) Uani 1 1 d . . .
C11 C 0.73282(11) 0.63794(16) 0.28753(10) 0.0192(3) Uani 1 1 d . . .
H11A H 0.6915 0.7513 0.2954 0.023 Uiso 1 1 calc R . .
H11B H 0.8188 0.6446 0.3260 0.023 Uiso 1 1 calc R . .

loop_
_atom_site_aniso_label
_atom_site_aniso_U_11
_atom_site_aniso_U_22
_atom_site_aniso_U_33
_atom_site_aniso_U_23
_atom_site_aniso_U_13
_atom_site_aniso_U_12
N1 0.0267(6) 0.0185(5) 0.0187(5) 0.0027(4) 0.0049(4) 0.0052(4)
C2 0.0200(6) 0.0189(6) 0.0151(6) -0.0014(4) 0.0001(4) 0.0026(5)
C21 0.0258(7) 0.0295(7) 0.0173(6) -0.0030(5) -0.0006(5) 0.0058(5)
C3 0.0178(6) 0.0181(6) 0.0157(6) -0.0007(4) 0.0030(4) -0.0006(5)
C4 0.0151(5) 0.0165(6) 0.0164(6) 0.0000(4) 0.0009(4) -0.0013(4)
O4 0.0167(4) 0.0248(5) 0.0157(4) -0.0022(3) -0.0007(3) 0.0003(3)
O5 0.0159(4) 0.0191(4) 0.0165(4) 0.0028(3) 0.0001(3) -0.0024(3)
C6 0.0151(6) 0.0204(6) 0.0192(6) 0.0010(5) -0.0003(4) -0.0020(4)
C6A 0.0139(5) 0.0233(6) 0.0192(6) -0.0034(5) -0.0006(4) -0.0014(5)
C7 0.0165(6) 0.0353(8) 0.0225(7) -0.0041(5) 0.0029(5) -0.0035(5)
C8 0.0164(6) 0.0437(9) 0.0300(7) -0.0144(6) 0.0047(5) 0.0001(6)
C9 0.0179(6) 0.0294(8) 0.0375(8) -0.0138(6) -0.0024(5) 0.0052(5)
C10 0.0205(6) 0.0230(7) 0.0281(7) -0.0042(5) -0.0034(5) 0.0037(5)
C10A 0.0156(6) 0.0219(6) 0.0192(6) -0.0048(5) -0.0020(4) 0.0010(5)
C11 0.0173(6) 0.0187(6) 0.0203(6) -0.0027(5) -0.0018(5) 0.0001(5)

loop_
_atom_type_symbol
_atom_type_description
_atom_type_scat_dispersion_real
_atom_type_scat_dispersion_imag
_atom_type_scat_source
C C 0.0033 0.0016 'International Tables Vol C Tables 4.2.6.8 and 6.1.1.4'
H H 0.0000 0.0000 'International Tables Vol C Tables 4.2.6.8 and 6.1.1.4'
N N 0.0061 0.0033 'International Tables Vol C Tables 4.2.6.8 and 6.1.1.4'
O O 0.0106 0.0060 'International Tables Vol C Tables 4.2.6.8 and 6.1.1.4'

loop_
_geom_angle_atom_site_label_1
_geom_angle_atom_site_label_2
_geom_angle_atom_site_label_3
_geom_angle
_geom_angle_site_symmetry_1
_geom_angle_site_symmetry_3
_geom_angle_publ_flag
C10A N1 C2 122.92(11) . . ?
C10A N1 H1 117.1(10) . . ?
C2 N1 H1 117.4(10) . . ?
N1 C2 C11 107.85(10) . . ?
N1 C2 C21 107.89(10) . . ?
C11 C2 C21 111.83(10) . . ?
N1 C2 C3 111.04(10) . . ?
C11 C2 C3 108.04(10) . . ?
C21 C2 C3 110.19(10) . . ?
C2 C21 H21A 109.5 . . ?
C2 C21 H21B 109.5 . . ?
H21A C21 H21B 109.5 . . ?
C2 C21 H21C 109.5 . . ?
H21A C21 H21C 109.5 . . ?
H21B C21 H21C 109.5 . . ?
C4 C3 C2 112.25(10) . . ?
C4 C3 H3A 109.2 . . ?
C2 C3 H3A 109.2 . . ?
C4 C3 H3B 109.2 . . ?
C2 C3 H3B 109.2 . . ?
H3A C3 H3B 107.9 . . ?
O4 C4 O5 106.49(9) . . ?
O4 C4 C3 108.84(9) . . ?
O5 C4 C3 111.42(9) . . ?
O4 C4 H4 110.0 . . ?
O5 C4 H4 110.0 . . ?
C3 C4 H4 110.0 . . ?
C4 O4 H4O 109.5(11) . . ?
C4 O5 C6 113.71(8) . . ?
O5 C6 C6A 112.88(10) . . ?
O5 C6 C11 108.88(9) . . ?
C6A C6 C11 109.45(10) . . ?
O5 C6 H6 108.5 . . ?
C6A C6 H6 108.5 . . ?
C11 C6 H6 108.5 . . ?
C7 C6A C10A 119.31(12) . . ?
C7 C6A C6 122.22(12) . . ?
C10A C6A C6 118.41(11) . . ?
C8 C7 C6A 121.33(13) . . ?
C8 C7 H7 119.3 . . ?
C6A C7 H7 119.3 . . ?
C7 C8 C9 119.15(12) . . ?
C7 C8 H8 120.4 . . ?
C9 C8 H8 120.4 . . ?
C10 C9 C8 120.99(13) . . ?
C10 C9 H9 119.5 . . ?
C8 C9 H9 119.5 . . ?
C9 C10 C10A 120.14(13) . . ?
C9 C10 H10 119.9 . . ?
C10A C10 H10 119.9 . . ?
N1 C10A C6A 120.61(11) . . ?
N1 C10A C10 120.29(12) . . ?
C6A C10A C10 119.08(12) . . ?
C6 C11 C2 108.24(10) . . ?
C6 C11 H11A 110.1 . . ?
C2 C11 H11A 110.1 . . ?
C6 C11 H11B 110.1 . . ?
C2 C11 H11B 110.1 . . ?
H11A C11 H11B 108.4 . . ?

loop_
_geom_bond_atom_site_label_1
_geom_bond_atom_site_label_2
_geom_bond_distance
_geom_bond_site_symmetry_2
_geom_bond_publ_flag
N1 C10A 1.3744(16) . ?
N1 C2 1.4641(15) . ?
N1 H1 0.860(13) . ?
C2 C11 1.5233(17) . ?
C2 C21 1.5244(17) . ?
C2 C3 1.5408(16) . ?
C21 H21A 0.9800 . ?
C21 H21B 0.9800 . ?
C21 H21C 0.9800 . ?
C3 C4 1.5140(16) . ?
C3 H3A 0.9900 . ?
C3 H3B 0.9900 . ?
C4 O4 1.3968(14) . ?
C4 O5 1.4461(14) . ?
C4 H4 1.0000 . ?
O4 H4O 0.842(13) . ?
O5 C6 1.4644(14) . ?
C6 C6A 1.5078(17) . ?
C6 C11 1.5190(17) . ?
C6 H6 1.0000 . ?
C6A C7 1.3954(17) . ?
C6A C10A 1.4068(18) . ?
C7 C8 1.383(2) . ?
C7 H7 0.9500 . ?
C8 C9 1.388(2) . ?
C8 H8 0.9500 . ?
C9 C10 1.382(2) . ?
C9 H9 0.9500 . ?
C10 C10A 1.4071(17) . ?
C10 H10 0.9500 . ?
C11 H11A 0.9900 . ?
C11 H11B 0.9900 . ?

loop_
_geom_hbond_atom_site_label_D
_geom_hbond_atom_site_label_H
_geom_hbond_atom_site_label_A
_geom_hbond_distance_DH
_geom_hbond_distance_HA
_geom_hbond_distance_DA
_geom_hbond_angle_DHA
_geom_hbond_site_symmetry_A
N1 H1 O4 0.860(13) 2.266(14) 3.0875(15) 159.7(14) 2_645
O4 H4O O5 0.842(13) 1.914(14) 2.7544(12) 175.9(16) 3_665

loop_
_geom_torsion_atom_site_label_1
_geom_torsion_atom_site_label_2
_geom_torsion_atom_site_label_3
_geom_torsion_atom_site_label_4
_geom_torsion
_geom_torsion_site_symmetry_1
_geom_torsion_site_symmetry_2
_geom_torsion_site_symmetry_3
_geom_torsion_site_symmetry_4
_geom_torsion_publ_flag
C10A N1 C2 C11 -30.56(15) . . . . ?
C10A N1 C2 C21 -151.52(11) . . . . ?
C10A N1 C2 C3 87.64(14) . . . . ?
N1 C2 C3 C4 -63.53(13) . . . . ?
C11 C2 C3 C4 54.55(13) . . . . ?
C21 C2 C3 C4 176.99(10) . . . . ?
C2 C3 C4 O4 -167.85(9) . . . . ?
C2 C3 C4 O5 -50.72(13) . . . . ?
O4 C4 O5 C6 172.55(9) . . . . ?
C3 C4 O5 C6 54.00(12) . . . . ?
C4 O5 C6 C6A 61.06(12) . . . . ?
C4 O5 C6 C11 -60.69(12) . . . . ?
O5 C6 C6A C7 91.90(13) . . . . ?
C11 C6 C6A C7 -146.67(12) . . . . ?
O5 C6 C6A C10A -91.03(13) . . . . ?
C11 C6 C6A C10A 30.40(14) . . . . ?
C10A C6A C7 C8 0.74(18) . . . . ?
C6 C6A C7 C8 177.79(11) . . . . ?
C6A C7 C8 C9 -0.35(19) . . . . ?
C7 C8 C9 C10 0.1(2) . . . . ?
C8 C9 C10 C10A -0.2(2) . . . . ?
C2 N1 C10A C6A -0.06(18) . . . . ?
C2 N1 C10A C10 178.28(11) . . . . ?
C7 C6A C10A N1 177.52(11) . . . . ?
C6 C6A C10A N1 0.36(17) . . . . ?
C7 C6A C10A C10 -0.84(17) . . . . ?
C6 C6A C10A C10 -178.01(11) . . . . ?
C9 C10 C10A N1 -177.79(12) . . . . ?
C9 C10 C10A C6A 0.59(18) . . . . ?
O5 C6 C11 C2 63.27(12) . . . . ?
C6A C6 C11 C2 -60.55(12) . . . . ?
N1 C2 C11 C6 59.87(12) . . . . ?
C21 C2 C11 C6 178.33(10) . . . . ?
C3 C2 C11 C6 -60.24(12) . . . . ?
